data_1566900
loop_
_publ_author_name
'Zhang, Qi'
'Chiou, Mong-Feng'
'Ye, Changqing'
'Yuan, Xiaobin'
'Li, Yajun'
'Bao, Hongli'

_publ_section_title
;
 Radical 1,2,3-Tricarbofunctionalization of \a-Vinyl-\b-Ketoesters Enabled
 by Carbon Shift from All-carbon Quaternary Center
;
_journal_name_full 'Chemical Science'
_journal_paper_doi 10.1039/D2SC00902A
_journal_year 2022
_chemical_formula_moiety 'C23 H18 Cl F3 O4'
_chemical_formula_sum 'C23 H18 Cl F3 O4'
_chemical_formula_weight 450.82
_space_group_crystal_system monoclinic
_space_group_IT_number 14
_space_group_name_Hall '-P 2yn'
_space_group_name_H-M_alt 'P 1 21/n 1'
_atom_sites_solution_hydrogens geom
_atom_sites_solution_primary dual
_audit_creation_date 2021-08-19
_audit_creation_method
;
Olex2 1.3
(compiled 2020.11.12 svn.r5f609507 for OlexSys, GUI svn.r6272)
;
_audit_update_record
;
2021-09-08 deposited with the CCDC.	2022-05-02 downloaded from the CCDC.
;
_cell_angle_alpha 90
_cell_angle_beta 105.451(14)
_cell_angle_gamma 90
_cell_formula_units_Z 4
_cell_length_a 8.9925(11)
_cell_length_b 15.5533(14)
_cell_length_c 16.006(2)
_cell_measurement_reflns_used 9629
_cell_measurement_temperature 293(2)
_cell_measurement_theta_max 60.0620
_cell_measurement_theta_min 3.4950
_cell_volume 2157.7(4)
_computing_cell_refinement 'CrysAlisPro 1.171.41.93a (Rigaku OD, 2020)'
_computing_data_collection 'CrysAlisPro 1.171.41.93a (Rigaku OD, 2020)'
_computing_data_reduction 'CrysAlisPro 1.171.41.93a (Rigaku OD, 2020)'
_computing_molecular_graphics 'Olex2 1.3 (Dolomanov et al., 2009)'
_computing_publication_material 'Olex2 1.3 (Dolomanov et al., 2009)'
_computing_structure_refinement 'SHELXL 2018/3 (Sheldrick, 2015)'
_computing_structure_solution 'SHELXT 2018/2 (Sheldrick, 2018)'
_diffrn_ambient_temperature 293(2)
_diffrn_detector 'Hybrid Pixel Array Detector'
_diffrn_detector_area_resol_mean 10.0000
_diffrn_detector_type HyPix
_diffrn_measured_fraction_theta_full 0.999
_diffrn_measured_fraction_theta_max 0.953
_diffrn_measurement_details
;
List of Runs (angles in degrees, time in seconds):

  # Type    Start    End  Width  t~exp~   \w     \q     \k     \f   Frames
#--------------------------------------------------------------------------
  1  \w    -95.00  -2.00   0.50    0.09    --  -74.78  75.00  67.00  186
  2  \w    -17.00  60.00   0.50    0.05    --   -0.62  75.00  67.00  154
  3  \w     99.00 143.00   0.50    0.09    --   73.53  75.00  67.00   88
  4  \w     64.00  90.00   0.50    0.09    --   73.53 -75.00 -60.00   52
  5  \w    -14.00  14.00   0.50    0.05    --   -0.62  38.00-180.00   56
  6  \w     18.00  64.00   0.50    0.05    --   -0.62  38.00-180.00   92
  7  \w    -70.00  -1.00   0.50    0.09    --  -74.78  38.00  30.00  138
  8  \w    -26.00   9.00   0.50    0.05    --   -0.62 -75.00 -60.00   70
  9  \w   -132.00 -52.00   0.50    0.09    --  -74.78 -75.00 -60.00  160
 10  \w   -149.00 -74.00   0.50    0.09    --  -74.78 -19.00   0.00  150
 11  \w   -142.00 -62.00   0.50    0.09    --  -74.78 -57.00   0.00  160
 12  \w   -148.00-122.00   0.50    0.09    --  -74.78 -99.00  60.00   52
 13  \w   -147.00 -89.00   0.50    0.09    --  -74.78-125.00   0.00  116
 14  \w   -138.00 -92.00   0.50    0.09    --  -74.78 -99.00   0.00   92
 15  \w   -144.00 -83.00   0.50    0.09    --  -74.78-125.00  90.00  122
;
_diffrn_measurement_device 'four-circle diffractometer'
_diffrn_measurement_device_type 'ROD, Synergy Custom system, HyPix'
_diffrn_measurement_method '\w scans'
_diffrn_orient_matrix_type 'CrysAlisPro convention (1999,Acta A55,543-557)'
_diffrn_orient_matrix_UB_11 0.0085762000
_diffrn_orient_matrix_UB_12 0.0703726000
_diffrn_orient_matrix_UB_13 0.0492083000
_diffrn_orient_matrix_UB_21 -0.1545483000
_diffrn_orient_matrix_UB_22 0.0050595000
_diffrn_orient_matrix_UB_23 -0.0220751000
_diffrn_orient_matrix_UB_31 -0.0039102000
_diffrn_orient_matrix_UB_32 -0.0492105000
_diffrn_orient_matrix_UB_33 0.0679434000
_diffrn_radiation_monochromator mirror
_diffrn_radiation_probe x-ray
_diffrn_radiation_type 'Ga K\a'
_diffrn_radiation_wavelength 1.3405
_diffrn_reflns_av_R_equivalents 0.0346
_diffrn_reflns_av_unetI/netI 0.0280
_diffrn_reflns_Laue_measured_fraction_full 0.999
_diffrn_reflns_Laue_measured_fraction_max 0.953
_diffrn_reflns_limit_h_max 11
_diffrn_reflns_limit_h_min -11
_diffrn_reflns_limit_k_max 16
_diffrn_reflns_limit_k_min -20
_diffrn_reflns_limit_l_max 21
_diffrn_reflns_limit_l_min -19
_diffrn_reflns_number 18027
_diffrn_reflns_point_group_measured_fraction_full 0.999
_diffrn_reflns_point_group_measured_fraction_max 0.953
_diffrn_reflns_theta_full 53.543
_diffrn_reflns_theta_max 61.694
_diffrn_reflns_theta_min 3.508
_diffrn_source 'micro-focus metaljet'
_exptl_absorpt_coefficient_mu 1.337
_exptl_absorpt_correction_T_max 1.00000
_exptl_absorpt_correction_T_min 0.48098
_exptl_absorpt_correction_type multi-scan
_exptl_absorpt_process_details
;
CrysAlisPro 1.171.41.93a (Rigaku Oxford Diffraction, 2020)
Empirical absorption correction using spherical harmonics,
implemented in SCALE3 ABSPACK scaling algorithm.
;
_exptl_crystal_colour 'clear yellowish yellow'
_exptl_crystal_colour_lustre clear
_exptl_crystal_colour_modifier yellowish
_exptl_crystal_colour_primary yellow
_exptl_crystal_density_diffrn 1.388
_exptl_crystal_description prism
_exptl_crystal_F_000 928
_exptl_crystal_size_max 0.026
_exptl_crystal_size_mid 0.025
_exptl_crystal_size_min 0.011
_refine_diff_density_max 0.244
_refine_diff_density_min -0.591
_refine_diff_density_rms 0.065
_refine_ls_extinction_method none
_refine_ls_goodness_of_fit_ref 1.141
_refine_ls_hydrogen_treatment constr
_refine_ls_matrix_type full
_refine_ls_number_parameters 282
_refine_ls_number_reflns 4880
_refine_ls_number_restraints 0
_refine_ls_restrained_S_all 1.141
_refine_ls_R_factor_all 0.0968
_refine_ls_R_factor_gt 0.0720
_refine_ls_shift/su_max 0.001
_refine_ls_shift/su_mean 0.000
_refine_ls_structure_factor_coef Fsqd
_refine_ls_weighting_details 'w=1/[\s^2^(Fo^2^)+(0.1444P)^2^+0.4700P] where P=(Fo^2^+2Fc^2^)/3'
_refine_ls_weighting_scheme calc
_refine_ls_wR_factor_gt 0.2027
_refine_ls_wR_factor_ref 0.2622
_reflns_Friedel_coverage 0.000
_reflns_number_gt 3352
_reflns_number_total 4880
_reflns_threshold_expression 'I > 2\s(I)'
_cod_data_source_file d2sc00902a3.cif
_cod_data_source_block zq-6-55-2_auto
_cod_original_cell_volume 2157.8(5)
_cod_database_code 1566900
_shelx_shelxl_version_number 2018/3
_chemical_oxdiff_formula CHOFCl
_shelx_space_group_comment
;
The symmetry employed for this shelxl refinement is uniquely defined
by the following loop, which should always be used as a source of
symmetry information in preference to the above space-group names.
They are only intended as comments.
;
_reflns_odcompleteness_completeness 99.87
_reflns_odcompleteness_iscentric 1
_reflns_odcompleteness_theta 56.82
_olex2_refinement_description
;
1. Fixed Uiso
 At 1.2 times of:
  All C(H) groups, All C(H,H) groups
 At 1.5 times of:
  All C(H,H,H) groups
2.a Ternary CH refined with riding coordinates:
 C00B(H00B)
2.b Secondary CH2 refined with riding coordinates:
 C00L(H00A,H00C), C00M(H00D,H00E)
2.c Aromatic/amide H refined with riding coordinates:
 C00H(H00H), C00J(H00J), C00N(H00N), C00P(H00P), C00Q(H00Q), C00S(H00S),
 C00T(H00T)
2.d Idealised Me refined as rotating group:
 C00U(H00F,H00G,H00I), C00V(H00K,H00L,H00M)
;
_olex2_submission_special_instructions 'No special instructions were received'
_oxdiff_exptl_absorpt_empirical_details
;
Empirical correction (ABSPACK) includes:
- Absorption correction using spherical harmonics
- Frame scaling
;
_oxdiff_exptl_absorpt_empirical_full_max 2.047
_oxdiff_exptl_absorpt_empirical_full_min 0.669

loop_
_space_group_symop_operation_xyz
'x, y, z'
'-x+1/2, y+1/2, -z+1/2'
'-x, -y, -z'
'x-1/2, -y-1/2, z-1/2'

loop_
_atom_site_label
_atom_site_type_symbol
_atom_site_fract_x
_atom_site_fract_y
_atom_site_fract_z
_atom_site_U_iso_or_equiv
_atom_site_adp_type
_atom_site_occupancy
_atom_site_site_symmetry_order
_atom_site_calc_flag
_atom_site_refinement_flags_posn
_atom_site_refinement_flags_adp
_atom_site_refinement_flags_occupancy
_atom_site_disorder_assembly
_atom_site_disorder_group
Cl01 Cl 0.87446(12) 0.91634(5) 0.43869(7) 0.0954(4) Uani 1 1 d . . . . .
O002 O 0.8224(2) 0.42271(14) 0.79974(13) 0.0729(6) Uani 1 1 d . . . . .
O003 O 0.9455(2) 0.39131(16) 0.69916(14) 0.0787(6) Uani 1 1 d . . . . .
O004 O 0.4486(3) 0.38767(16) 0.79364(16) 0.0853(7) Uani 1 1 d . . . . .
F005 F 0.2733(3) 0.5534(2) 0.6954(2) 0.1294(10) Uani 1 1 d . . . . .
O006 O 0.6806(3) 0.19010(14) 0.53724(16) 0.0892(7) Uani 1 1 d . . . . .
F007 F 0.3942(4) 0.61978(18) 0.61627(16) 0.1326(10) Uani 1 1 d . . . . .
C008 C 0.8235(3) 0.41532(15) 0.72461(17) 0.0558(6) Uani 1 1 d . . . . .
F009 F 0.4109(4) 0.66313(16) 0.7438(2) 0.1433(12) Uani 1 1 d . . . . .
C00A C 0.6833(3) 0.43371(15) 0.64842(16) 0.0557(6) Uani 1 1 d . . . . .
C00B C 0.5396(3) 0.45316(16) 0.68021(18) 0.0603(6) Uani 1 1 d . . . . .
H00B H 0.452872 0.458195 0.628231 0.072 Uiso 1 1 calc R U . . .
C00C C 0.7226(3) 0.50859(16) 0.60106(17) 0.0616(6) Uani 1 1 d . . . . .
C00D C 0.7854(3) 0.65525(16) 0.53624(17) 0.0609(6) Uani 1 1 d . . . . .
C00E C 0.7529(3) 0.57297(17) 0.56919(18) 0.0638(6) Uani 1 1 d . . . . .
C00F C 0.5964(3) 0.27914(16) 0.63332(18) 0.0623(6) Uani 1 1 d . . . . .
C00G C 0.5026(3) 0.37683(19) 0.73203(19) 0.0652(7) Uani 1 1 d . . . . .
C00H C 0.7271(4) 0.72896(18) 0.5650(2) 0.0699(7) Uani 1 1 d . . . . .
H00H H 0.668179 0.724409 0.604485 0.084 Uiso 1 1 calc R U . . .
C00I C 0.5297(3) 0.28965(17) 0.70126(19) 0.0645(7) Uani 1 1 d . . . . .
C00J C 0.7559(4) 0.80881(18) 0.5353(2) 0.0689(7) Uani 1 1 d . . . . .
H00J H 0.717141 0.857997 0.555041 0.083 Uiso 1 1 calc R U . . .
C00K C 0.8410(4) 0.81522(17) 0.4774(2) 0.0681(7) Uani 1 1 d . . . . .
C00L C 0.6476(3) 0.35465(16) 0.58822(17) 0.0604(6) Uani 1 1 d . . . . .
H00A H 0.566893 0.369065 0.536565 0.072 Uiso 1 1 calc R U . . .
H00C H 0.739044 0.338880 0.570521 0.072 Uiso 1 1 calc R U . . .
C00M C 0.5445(4) 0.53766(19) 0.7307(2) 0.0722(7) Uani 1 1 d . . . . .
H00D H 0.552087 0.524374 0.790934 0.087 Uiso 1 1 calc R U . . .
H00E H 0.636271 0.569484 0.728793 0.087 Uiso 1 1 calc R U . . .
C00N C 0.8721(4) 0.66335(19) 0.4776(2) 0.0799(9) Uani 1 1 d . . . . .
H00N H 0.911092 0.614254 0.457923 0.096 Uiso 1 1 calc R U . . .
C00O C 0.6151(4) 0.19530(18) 0.6050(2) 0.0724(8) Uani 1 1 d . . . . .
C00P C 0.4822(4) 0.2186(2) 0.7424(2) 0.0805(9) Uani 1 1 d . . . . .
H00P H 0.437895 0.226554 0.788151 0.097 Uiso 1 1 calc R U . . .
C00Q C 0.9026(5) 0.7434(2) 0.4473(3) 0.0855(10) Uani 1 1 d . . . . .
H00Q H 0.962220 0.748734 0.408223 0.103 Uiso 1 1 calc R U . . .
C00R C 0.4066(5) 0.5929(2) 0.6960(2) 0.0907(11) Uani 1 1 d . . . . .
C00S C 0.5026(4) 0.1379(2) 0.7137(3) 0.0904(11) Uani 1 1 d . . . . .
H00S H 0.471652 0.090467 0.740259 0.108 Uiso 1 1 calc R U . . .
C00T C 0.5683(4) 0.12536(19) 0.6459(3) 0.0875(10) Uani 1 1 d . . . . .
H00T H 0.581441 0.069846 0.627483 0.105 Uiso 1 1 calc R U . . .
C00U C 1.0857(4) 0.3750(3) 0.7662(3) 0.0944(11) Uani 1 1 d . . . . .
H00F H 1.163531 0.353739 0.740520 0.142 Uiso 1 1 calc R U . . .
H00G H 1.066048 0.332933 0.805912 0.142 Uiso 1 1 calc R U . . .
H00I H 1.120789 0.427352 0.796895 0.142 Uiso 1 1 calc R U . . .
C00V C 0.7055(6) 0.1070(3) 0.5057(3) 0.1098(14) Uani 1 1 d . . . . .
H00K H 0.766428 0.112309 0.464981 0.165 Uiso 1 1 calc R U . . .
H00L H 0.607957 0.081253 0.477566 0.165 Uiso 1 1 calc R U . . .
H00M H 0.758883 0.071414 0.553276 0.165 Uiso 1 1 calc R U . . .

loop_
_atom_site_aniso_label
_atom_site_aniso_U_11
_atom_site_aniso_U_22
_atom_site_aniso_U_33
_atom_site_aniso_U_23
_atom_site_aniso_U_13
_atom_site_aniso_U_12
Cl01 0.1182(8) 0.0531(4) 0.1229(8) 0.0033(4) 0.0462(6) -0.0178(4)
O002 0.0746(13) 0.0790(13) 0.0648(11) 0.0041(9) 0.0181(9) -0.0022(9)
O003 0.0553(11) 0.1003(15) 0.0804(13) 0.0001(11) 0.0182(9) 0.0094(10)
O004 0.0812(14) 0.0908(15) 0.0968(15) 0.0134(12) 0.0460(12) 0.0030(11)
F005 0.0916(16) 0.137(2) 0.172(3) 0.0239(18) 0.0563(16) 0.0382(15)
O006 0.1071(18) 0.0636(12) 0.0941(16) -0.0131(11) 0.0218(14) 0.0070(11)
F007 0.175(3) 0.133(2) 0.1030(16) 0.0450(15) 0.0615(16) 0.0750(19)
C008 0.0528(12) 0.0471(12) 0.0696(15) 0.0019(10) 0.0201(11) -0.0056(9)
F009 0.220(3) 0.0849(16) 0.149(2) -0.0014(14) 0.091(2) 0.0544(18)
C00A 0.0578(13) 0.0488(12) 0.0609(13) 0.0026(10) 0.0165(11) -0.0034(10)
C00B 0.0583(14) 0.0548(13) 0.0687(15) 0.0049(11) 0.0184(11) 0.0020(10)
C00C 0.0676(15) 0.0526(13) 0.0653(14) 0.0025(11) 0.0185(12) 0.0004(11)
C00D 0.0658(15) 0.0512(13) 0.0656(14) 0.0022(10) 0.0173(12) -0.0071(11)
C00E 0.0664(15) 0.0562(14) 0.0681(15) 0.0036(11) 0.0167(12) -0.0042(11)
C00F 0.0579(14) 0.0501(12) 0.0732(16) 0.0040(11) 0.0072(12) -0.0024(10)
C00G 0.0539(13) 0.0675(16) 0.0754(16) 0.0097(13) 0.0196(12) -0.0006(11)
C00H 0.0782(18) 0.0608(15) 0.0735(17) 0.0021(12) 0.0249(14) -0.0011(13)
C00I 0.0540(13) 0.0577(14) 0.0779(17) 0.0120(12) 0.0109(12) -0.0052(11)
C00J 0.0783(18) 0.0529(14) 0.0770(17) -0.0052(12) 0.0235(14) 0.0016(12)
C00K 0.0791(18) 0.0503(13) 0.0761(16) -0.0003(12) 0.0227(14) -0.0119(12)
C00L 0.0648(14) 0.0523(13) 0.0634(14) -0.0004(11) 0.0160(11) -0.0020(11)
C00M 0.0814(19) 0.0622(15) 0.0784(17) -0.0029(13) 0.0308(15) 0.0060(13)
C00N 0.104(2) 0.0522(15) 0.099(2) -0.0031(14) 0.0544(19) -0.0021(14)
C00O 0.0698(17) 0.0541(14) 0.0841(19) 0.0000(13) 0.0042(14) 0.0018(12)
C00P 0.0677(17) 0.0724(19) 0.097(2) 0.0236(16) 0.0154(16) -0.0088(14)
C00Q 0.109(3) 0.0584(16) 0.107(2) 0.0007(15) 0.060(2) -0.0069(15)
C00R 0.115(3) 0.075(2) 0.093(2) 0.0115(17) 0.048(2) 0.0260(19)
C00S 0.083(2) 0.0642(18) 0.114(3) 0.0274(18) 0.008(2) -0.0127(15)
C00T 0.083(2) 0.0511(15) 0.113(3) 0.0098(16) -0.0003(19) -0.0036(14)
C00U 0.0556(16) 0.105(3) 0.113(3) 0.001(2) 0.0069(17) 0.0091(16)
C00V 0.127(3) 0.076(2) 0.113(3) -0.025(2) 0.008(2) 0.023(2)

loop_
_atom_type_symbol
_atom_type_description
_atom_type_scat_dispersion_real
_atom_type_scat_dispersion_imag
_atom_type_scat_source
C C 0.0137 0.0067 'International Tables Vol C Tables 4.2.6.8 and 6.1.1.4'
H H 0.0000 0.0000 'International Tables Vol C Tables 4.2.6.8 and 6.1.1.4'
Cl Cl 0.3281 0.5435 'International Tables Vol C Tables 4.2.6.8 and 6.1.1.4'
F F 0.0583 0.0400 'International Tables Vol C Tables 4.2.6.8 and 6.1.1.4'
O O 0.0389 0.0241 'International Tables Vol C Tables 4.2.6.8 and 6.1.1.4'

loop_
_geom_angle_atom_site_label_1
_geom_angle_atom_site_label_2
_geom_angle_atom_site_label_3
_geom_angle
_geom_angle_site_symmetry_1
_geom_angle_site_symmetry_3
_geom_angle_publ_flag
C008 O003 C00U 116.9(3) . . ?
C00O O006 C00V 118.4(3) . . ?
O002 C008 O003 124.1(3) . . ?
O002 C008 C00A 123.5(2) . . ?
O003 C008 C00A 112.5(2) . . ?
C008 C00A C00B 111.1(2) . . ?
C008 C00A C00L 109.8(2) . . ?
C00B C00A C00L 108.0(2) . . ?
C00C C00A C008 107.3(2) . . ?
C00C C00A C00B 110.5(2) . . ?
C00C C00A C00L 110.2(2) . . ?
C00A C00B H00B 106.4 . . ?
C00G C00B C00A 110.4(2) . . ?
C00G C00B H00B 106.4 . . ?
C00G C00B C00M 110.9(2) . . ?
C00M C00B C00A 115.6(2) . . ?
C00M C00B H00B 106.4 . . ?
C00E C00C C00A 174.1(3) . . ?
C00H C00D C00E 118.7(3) . . ?
C00N C00D C00E 122.5(3) . . ?
C00N C00D C00H 118.8(3) . . ?
C00C C00E C00D 175.0(3) . . ?
C00I C00F C00L 122.3(2) . . ?
C00I C00F C00O 118.5(3) . . ?
C00O C00F C00L 119.2(3) . . ?
O004 C00G C00B 121.3(3) . . ?
O004 C00G C00I 122.0(3) . . ?
C00I C00G C00B 116.7(2) . . ?
C00D C00H H00H 119.7 . . ?
C00J C00H C00D 120.5(3) . . ?
C00J C00H H00H 119.7 . . ?
C00F C00I C00G 120.8(2) . . ?
C00F C00I C00P 121.6(3) . . ?
C00P C00I C00G 117.7(3) . . ?
C00H C00J H00J 120.2 . . ?
C00K C00J C00H 119.6(3) . . ?
C00K C00J H00J 120.2 . . ?
C00J C00K Cl01 119.4(2) . . ?
C00J C00K C00Q 121.9(3) . . ?
C00Q C00K Cl01 118.7(2) . . ?
C00A C00L H00A 109.4 . . ?
C00A C00L H00C 109.4 . . ?
C00F C00L C00A 111.1(2) . . ?
C00F C00L H00A 109.4 . . ?
C00F C00L H00C 109.4 . . ?
H00A C00L H00C 108.0 . . ?
C00B C00M H00D 109.0 . . ?
C00B C00M H00E 109.0 . . ?
H00D C00M H00E 107.8 . . ?
C00R C00M C00B 113.1(3) . . ?
C00R C00M H00D 109.0 . . ?
C00R C00M H00E 109.0 . . ?
C00D C00N H00N 119.3 . . ?
C00D C00N C00Q 121.3(3) . . ?
C00Q C00N H00N 119.3 . . ?
O006 C00O C00F 115.1(3) . . ?
O006 C00O C00T 125.1(3) . . ?
C00T C00O C00F 119.7(3) . . ?
C00I C00P H00P 120.7 . . ?
C00S C00P C00I 118.6(4) . . ?
C00S C00P H00P 120.7 . . ?
C00K C00Q C00N 117.8(3) . . ?
C00K C00Q H00Q 121.1 . . ?
C00N C00Q H00Q 121.1 . . ?
F005 C00R C00M 113.1(3) . . ?
F007 C00R F005 107.0(4) . . ?
F007 C00R F009 106.1(3) . . ?
F007 C00R C00M 113.0(3) . . ?
F009 C00R F005 105.6(3) . . ?
F009 C00R C00M 111.5(3) . . ?
C00P C00S H00S 119.4 . . ?
C00P C00S C00T 121.2(3) . . ?
C00T C00S H00S 119.4 . . ?
C00O C00T H00T 119.8 . . ?
C00S C00T C00O 120.4(3) . . ?
C00S C00T H00T 119.8 . . ?
O003 C00U H00F 109.5 . . ?
O003 C00U H00G 109.5 . . ?
O003 C00U H00I 109.5 . . ?
H00F C00U H00G 109.5 . . ?
H00F C00U H00I 109.5 . . ?
H00G C00U H00I 109.5 . . ?
O006 C00V H00K 109.5 . . ?
O006 C00V H00L 109.5 . . ?
O006 C00V H00M 109.5 . . ?
H00K C00V H00L 109.5 . . ?
H00K C00V H00M 109.5 . . ?
H00L C00V H00M 109.5 . . ?

loop_
_geom_bond_atom_site_label_1
_geom_bond_atom_site_label_2
_geom_bond_distance
_geom_bond_site_symmetry_2
_geom_bond_publ_flag
Cl01 C00K 1.745(3) . ?
O002 C008 1.211(3) . ?
O003 C008 1.322(3) . ?
O003 C00U 1.444(4) . ?
O004 C00G 1.222(4) . ?
F005 C00R 1.344(5) . ?
O006 C00O 1.367(4) . ?
O006 C00V 1.427(4) . ?
F007 C00R 1.320(4) . ?
C008 C00A 1.529(4) . ?
F009 C00R 1.328(4) . ?
C00A C00B 1.540(4) . ?
C00A C00C 1.483(3) . ?
C00A C00L 1.542(3) . ?
C00B H00B 0.9800 . ?
C00B C00G 1.534(4) . ?
C00B C00M 1.538(4) . ?
C00C C00E 1.188(4) . ?
C00D C00E 1.443(4) . ?
C00D C00H 1.389(4) . ?
C00D C00N 1.376(4) . ?
C00F C00I 1.385(4) . ?
C00F C00L 1.513(4) . ?
C00F C00O 1.406(4) . ?
C00G C00I 1.484(4) . ?
C00H H00H 0.9300 . ?
C00H C00J 1.378(4) . ?
C00I C00P 1.409(4) . ?
C00J H00J 0.9300 . ?
C00J C00K 1.355(4) . ?
C00K C00Q 1.388(4) . ?
C00L H00A 0.9700 . ?
C00L H00C 0.9700 . ?
C00M H00D 0.9700 . ?
C00M H00E 0.9700 . ?
C00M C00R 1.489(5) . ?
C00N H00N 0.9300 . ?
C00N C00Q 1.391(4) . ?
C00O C00T 1.391(5) . ?
C00P H00P 0.9300 . ?
C00P C00S 1.367(5) . ?
C00Q H00Q 0.9300 . ?
C00S H00S 0.9300 . ?
C00S C00T 1.380(6) . ?
C00T H00T 0.9300 . ?
C00U H00F 0.9600 . ?
C00U H00G 0.9600 . ?
C00U H00I 0.9600 . ?
C00V H00K 0.9600 . ?
C00V H00L 0.9600 . ?
C00V H00M 0.9600 . ?

loop_
_geom_torsion_atom_site_label_1
_geom_torsion_atom_site_label_2
_geom_torsion_atom_site_label_3
_geom_torsion_atom_site_label_4
_geom_torsion
_geom_torsion_site_symmetry_1
_geom_torsion_site_symmetry_2
_geom_torsion_site_symmetry_3
_geom_torsion_site_symmetry_4
_geom_torsion_publ_flag
Cl01 C00K C00Q C00N -178.8(3) . . . . ?
O002 C008 C00A C00B -5.9(3) . . . . ?
O002 C008 C00A C00C 114.9(3) . . . . ?
O002 C008 C00A C00L -125.3(3) . . . . ?
O003 C008 C00A C00B 174.7(2) . . . . ?
O003 C008 C00A C00C -64.5(3) . . . . ?
O003 C008 C00A C00L 55.2(3) . . . . ?
O004 C00G C00I C00F -177.6(3) . . . . ?
O004 C00G C00I C00P 3.7(4) . . . . ?
O006 C00O C00T C00S -179.7(3) . . . . ?
C008 C00A C00B C00G -59.1(3) . . . . ?
C008 C00A C00B C00M 67.9(3) . . . . ?
C008 C00A C00L C00F 66.0(3) . . . . ?
C00A C00B C00G O004 145.8(3) . . . . ?
C00A C00B C00G C00I -36.7(3) . . . . ?
C00A C00B C00M C00R 127.9(3) . . . . ?
C00B C00A C00L C00F -55.3(3) . . . . ?
C00B C00G C00I C00F 4.9(4) . . . . ?
C00B C00G C00I C00P -173.8(2) . . . . ?
C00B C00M C00R F005 58.0(4) . . . . ?
C00B C00M C00R F007 -63.7(4) . . . . ?
C00B C00M C00R F009 176.8(3) . . . . ?
C00C C00A C00B C00G -177.9(2) . . . . ?
C00C C00A C00B C00M -51.0(3) . . . . ?
C00C C00A C00L C00F -176.1(2) . . . . ?
C00D C00H C00J C00K 0.4(5) . . . . ?
C00D C00N C00Q C00K -0.7(6) . . . . ?
C00E C00D C00H C00J 179.8(3) . . . . ?
C00E C00D C00N C00Q -179.6(3) . . . . ?
C00F C00I C00P C00S -0.3(4) . . . . ?
C00F C00O C00T C00S 0.5(5) . . . . ?
C00G C00B C00M C00R -105.5(3) . . . . ?
C00G C00I C00P C00S 178.4(3) . . . . ?
C00H C00D C00N C00Q 0.3(5) . . . . ?
C00H C00J C00K Cl01 178.9(2) . . . . ?
C00H C00J C00K C00Q -0.9(5) . . . . ?
C00I C00F C00L C00A 25.0(3) . . . . ?
C00I C00F C00O O006 179.5(2) . . . . ?
C00I C00F C00O C00T -0.7(4) . . . . ?
C00I C00P C00S C00T 0.1(5) . . . . ?
C00J C00K C00Q C00N 1.0(6) . . . . ?
C00L C00A C00B C00G 61.5(3) . . . . ?
C00L C00A C00B C00M -171.6(2) . . . . ?
C00L C00F C00I C00G 1.1(4) . . . . ?
C00L C00F C00I C00P 179.8(2) . . . . ?
C00L C00F C00O O006 0.3(4) . . . . ?
C00L C00F C00O C00T -179.9(3) . . . . ?
C00M C00B C00G O004 16.3(4) . . . . ?
C00M C00B C00G C00I -166.2(2) . . . . ?
C00N C00D C00H C00J -0.1(4) . . . . ?
C00O C00F C00I C00G -178.1(2) . . . . ?
C00O C00F C00I C00P 0.6(4) . . . . ?
C00O C00F C00L C00A -155.8(2) . . . . ?
C00P C00S C00T C00O -0.2(5) . . . . ?
C00U O003 C008 O002 -1.3(4) . . . . ?
C00U O003 C008 C00A 178.1(3) . . . . ?
C00V O006 C00O C00F 179.1(3) . . . . ?
C00V O006 C00O C00T -0.7(5) . . . . ?
